data_1535292
loop_
_publ_author_name
'Mi Jinxiao'
'Borrmann, H.'
'Zhao Jingthai'
'Zhang Hui'
'Huang Yaxi'
'Schnelle, W.'
'Kniep, R.'

_publ_section_title
;
 Synthesis, magnetism, and crystal structure of Li2 Fe ((P O4) (H P O4))
 and its hydrogen position refinement
;
_journal_name_full 'Zeitschrift fuer Anorganische und Allgemeine Chemie'
_journal_page_first 1632
_journal_page_last 1636
_journal_volume 630
_journal_year 2004
_chemical_formula_sum 'Fe H Li2 O8 P2'
_chemical_name_systematic 'Li2 Fe ((P O4) (H P O4))'
_space_group_IT_number 14
_symmetry_space_group_name_Hall '-P 2yn'
_symmetry_space_group_name_H-M 'P 1 21/n 1'
_cell_angle_alpha 90
_cell_angle_beta 104.398
_cell_angle_gamma 90
_cell_formula_units_Z 2
_cell_length_a 4.8142
_cell_length_b 7.9898
_cell_length_c 7.4868
_cell_volume 278.931
_citation_journal_id_ASTM ZAACAB
_cod_data_source_file MiJinxiao_ZAACAB_2004_870.cif
_cod_data_source_block H1Fe1Li2O8P2
_cod_original_cell_volume 278.9312
_cod_original_sg_symbol_Hall '-P 2ybc (x-z,y,z)'
_cod_original_formula_sum 'H1 Fe1 Li2 O8 P2'
_cod_database_code 1535292

loop_
_symmetry_equiv_pos_as_xyz
x,y,z
-x+1/2,y+1/2,-z+1/2
-x,-y,-z
x-1/2,-y-1/2,z-1/2

loop_
_atom_site_label
_atom_site_type_symbol
_atom_site_fract_x
_atom_site_fract_y
_atom_site_fract_z
_atom_site_occupancy
_atom_site_U_iso_or_equiv
P1 P+5 0.86814 0.65394 0.73487 1 0.0
Fe1 Fe+3 0.5 0.5 0 1 0.0
Li1 Li+1 0.3913 0.8653 0.8428 1 0.0
O2 O-2 0.9807 0.82247 0.68669 1 0.0
O1 O-2 0.6466 0.67604 0.84872 1 0.0
O4 O-2 0.7415 0.56006 0.55196 1 0.0
O3 O-2 0.117 0.54604 0.84039 1 0.0
H1 H+1 0.571 0.519 0.518 0.5 0.0
